data_7025936
loop_
_publ_author_name
'Qi, Ming-Hui'
'Shao, Li-Xiong'
'Shi, Min'

_publ_section_title
;
 PdCl(2)-promoted reactions of diaryl-substituted methylenecyclopropanes.
;
_journal_issue 37
_journal_name_full 'Dalton transactions (Cambridge, England : 2003)'
_journal_page_first 8829
_journal_page_last 8834
_journal_paper_doi 10.1039/c0dt00059k
_journal_volume 39
_journal_year 2010
_chemical_formula_sum 'C43 H50 Cl2 N2 Pd'
_chemical_formula_weight 772.15
_chemical_name_systematic
;
?
;
_space_group_IT_number 88
_symmetry_cell_setting tetragonal
_symmetry_space_group_name_Hall '-I 4ad'
_symmetry_space_group_name_H-M 'I 41/a :2'
_atom_sites_solution_hydrogens geom
_atom_sites_solution_primary direct
_atom_sites_solution_secondary difmap
_audit_creation_method SHELXL-97
_cell_angle_alpha 90.00
_cell_angle_beta 90.00
_cell_angle_gamma 90.00
_cell_formula_units_Z 16
_cell_length_a 26.1371(13)
_cell_length_b 26.1371(13)
_cell_length_c 23.7475(16)
_cell_measurement_reflns_used 4479
_cell_measurement_temperature 293(2)
_cell_measurement_theta_max 47.625
_cell_measurement_theta_min 4.408
_cell_volume 16223.1(16)
_computing_cell_refinement 'Bruker SMART'
_computing_data_collection 'Bruker SMART'
_computing_data_reduction 'Bruker SHELXTL'
_computing_molecular_graphics 'Bruker SHELXTL'
_computing_publication_material 'Bruker SHELXTL'
_computing_structure_refinement 'SHELXL-97 (Sheldrick, 1997)'
_computing_structure_solution 'SHELXS-97 (Sheldrick, 1990)'
_diffrn_ambient_temperature 293(2)
_diffrn_measured_fraction_theta_full 1.000
_diffrn_measured_fraction_theta_max 1.000
_diffrn_measurement_device_type 'CCD area detector'
_diffrn_measurement_method 'phi and omega scans'
_diffrn_radiation_monochromator graphite
_diffrn_radiation_source 'fine-focus sealed tube'
_diffrn_radiation_type MoK\a
_diffrn_radiation_wavelength 0.71073
_diffrn_reflns_av_R_equivalents 0.1242
_diffrn_reflns_av_sigmaI/netI 0.1061
_diffrn_reflns_limit_h_max 32
_diffrn_reflns_limit_h_min -27
_diffrn_reflns_limit_k_max 32
_diffrn_reflns_limit_k_min -31
_diffrn_reflns_limit_l_max 29
_diffrn_reflns_limit_l_min -28
_diffrn_reflns_number 45818
_diffrn_reflns_theta_full 26.49
_diffrn_reflns_theta_max 26.49
_diffrn_reflns_theta_min 1.16
_exptl_absorpt_coefficient_mu 0.619
_exptl_absorpt_correction_T_max 1.00000
_exptl_absorpt_correction_T_min 0.81271
_exptl_absorpt_correction_type empirical
_exptl_absorpt_process_details sadabs-Bruker
_exptl_crystal_colour yellow
_exptl_crystal_density_diffrn 1.265
_exptl_crystal_density_method 'not measured'
_exptl_crystal_description prismatic
_exptl_crystal_F_000 6432
_exptl_crystal_size_max 0.501
_exptl_crystal_size_mid 0.234
_exptl_crystal_size_min 0.196
_refine_diff_density_max 0.826
_refine_diff_density_min -0.841
_refine_diff_density_rms 0.100
_refine_ls_extinction_coef 0.00045(4)
_refine_ls_extinction_expression Fc^*^=kFc[1+0.001xFc^2^\l^3^/sin(2\q)]^-1/4^
_refine_ls_extinction_method SHELXL
_refine_ls_goodness_of_fit_ref 0.847
_refine_ls_hydrogen_treatment constr
_refine_ls_matrix_type full
_refine_ls_number_parameters 442
_refine_ls_number_reflns 8412
_refine_ls_number_restraints 0
_refine_ls_restrained_S_all 0.847
_refine_ls_R_factor_all 0.1328
_refine_ls_R_factor_gt 0.0607
_refine_ls_shift/su_max 0.004
_refine_ls_shift/su_mean 0.000
_refine_ls_structure_factor_coef Fsqd
_refine_ls_weighting_details 'calc w=1/[\s^2^(Fo^2^)+(0.0767P)^2^+0.0000P] where P=(Fo^2^+2Fc^2^)/3'
_refine_ls_weighting_scheme calc
_refine_ls_wR_factor_gt 0.1348
_refine_ls_wR_factor_ref 0.1647
_reflns_number_gt 3618
_reflns_number_total 8412
_reflns_threshold_expression >2sigma(I)
_cod_data_source_file c0dt00059k.txt
_cod_data_source_block cd27222
_cod_depositor_comments
;
The following automatic conversions were performed:

'_symmetry_cell_setting' value 'Tetragonal' changed to 'tetragonal'
according to /home/saulius/struct/CIF-dictionaries/cif_core.dic
dictionary named 'cif_core.dic' version 2.4.2 from 2011-04-26.

Automatic conversion script
Id: cif_fix_values 1891 2012-01-12 08:04:46Z andrius 
;
_cod_original_sg_symbol_H-M I4(1)/a
_cod_database_code 7025936

loop_
_symmetry_equiv_pos_as_xyz
'x, y, z'
'-x+1/2, -y, z+1/2'
'-y+3/4, x+1/4, z+1/4'
'y+3/4, -x+3/4, z+3/4'
'x+1/2, y+1/2, z+1/2'
'-x+1, -y+1/2, z+1'
'-y+5/4, x+3/4, z+3/4'
'y+5/4, -x+5/4, z+5/4'
'-x, -y, -z'
'x-1/2, y, -z-1/2'
'y-3/4, -x-1/4, -z-1/4'
'-y-3/4, x-3/4, -z-3/4'
'-x+1/2, -y+1/2, -z+1/2'
'x, y+1/2, -z'
'y-1/4, -x+1/4, -z+1/4'
'-y-1/4, x-1/4, -z-1/4'

loop_
_atom_site_label
_atom_site_type_symbol
_atom_site_fract_x
_atom_site_fract_y
_atom_site_fract_z
_atom_site_U_iso_or_equiv
_atom_site_adp_type
_atom_site_occupancy
_atom_site_symmetry_multiplicity
_atom_site_calc_flag
_atom_site_refinement_flags
Pd Pd 0.775509(16) 0.805685(15) 1.016153(17) 0.06402(19) Uani 1 1 d .
Cl1 Cl 0.76367(6) 0.86638(6) 1.08833(6) 0.0879(5) Uani 1 1 d .
Cl2 Cl 0.83386(10) 0.63766(8) 1.02717(13) 0.1658(10) Uani 1 1 d .
N1 N 0.69706(17) 0.87223(16) 0.95315(18) 0.0672(12) Uani 1 1 d .
N2 N 0.66979(17) 0.79652(16) 0.96294(19) 0.0680(12) Uani 1 1 d .
C1 C 0.8009(2) 0.7506(2) 0.9599(3) 0.0812(17) Uani 1 1 d .
H1A H 0.7751 0.7279 0.9444 0.097 Uiso 1 1 calc R
H1B H 0.8261 0.7616 0.9324 0.097 Uiso 1 1 calc R
C2 C 0.8197(2) 0.7382(2) 1.0139(2) 0.0699(15) Uani 1 1 d .
C3 C 0.7969(2) 0.6920(2) 1.0429(3) 0.0890(19) Uani 1 1 d .
H3A H 0.7620 0.6868 1.0303 0.107 Uiso 1 1 calc R
H3B H 0.7964 0.6975 1.0833 0.107 Uiso 1 1 calc R
C4 C 0.8516(2) 0.7728(2) 1.0428(3) 0.0712(15) Uani 1 1 d .
C5 C 0.7111(2) 0.82666(19) 0.9746(2) 0.0608(14) Uani 1 1 d .
C6 C 0.6491(2) 0.8710(2) 0.9288(2) 0.0789(17) Uani 1 1 d .
H6 H 0.6322 0.8981 0.9114 0.095 Uiso 1 1 calc R
C7 C 0.6319(2) 0.8237(2) 0.9351(3) 0.0812(17) Uani 1 1 d .
H7 H 0.6004 0.8111 0.9231 0.097 Uiso 1 1 calc R
C8 C 0.7282(3) 0.9173(2) 0.9521(3) 0.0799(18) Uani 1 1 d .
C9 C 0.7145(3) 0.9582(2) 0.9877(3) 0.093(2) Uani 1 1 d .
C10 C 0.7445(4) 1.0015(3) 0.9832(4) 0.141(4) Uani 1 1 d .
H10 H 0.7366 1.0301 1.0048 0.169 Uiso 1 1 calc R
C11 C 0.7863(4) 1.0032(4) 0.9470(5) 0.147(5) Uani 1 1 d .
H11 H 0.8063 1.0326 0.9458 0.177 Uiso 1 1 calc R
C12 C 0.7988(3) 0.9624(4) 0.9128(4) 0.135(3) Uani 1 1 d .
H12 H 0.8265 0.9647 0.8883 0.163 Uiso 1 1 calc R
C13 C 0.7702(3) 0.9184(3) 0.9150(3) 0.097(2) Uani 1 1 d .
C14 C 0.7810(3) 0.8758(3) 0.8740(3) 0.112(2) Uani 1 1 d .
H14 H 0.7685 0.8443 0.8916 0.134 Uiso 1 1 calc R
C15 C 0.7517(4) 0.8817(4) 0.8201(4) 0.179(4) Uani 1 1 d .
H15A H 0.7617 0.9129 0.8018 0.268 Uiso 1 1 calc R
H15B H 0.7157 0.8828 0.8282 0.268 Uiso 1 1 calc R
H15C H 0.7588 0.8532 0.7958 0.268 Uiso 1 1 calc R
C16 C 0.8369(4) 0.8666(4) 0.8606(4) 0.181(4) Uani 1 1 d .
H16A H 0.8401 0.8367 0.8375 0.271 Uiso 1 1 calc R
H16B H 0.8556 0.8618 0.8950 0.271 Uiso 1 1 calc R
H16C H 0.8504 0.8957 0.8408 0.271 Uiso 1 1 calc R
C17 C 0.6695(3) 0.9561(3) 1.0266(3) 0.107(2) Uani 1 1 d .
H17 H 0.6595 0.9202 1.0309 0.129 Uiso 1 1 calc R
C18 C 0.6824(3) 0.9771(3) 1.0848(3) 0.150(4) Uani 1 1 d .
H18A H 0.7089 0.9567 1.1015 0.225 Uiso 1 1 calc R
H18B H 0.6524 0.9759 1.1082 0.225 Uiso 1 1 calc R
H18C H 0.6938 1.0119 1.0814 0.225 Uiso 1 1 calc R
C19 C 0.6231(3) 0.9856(3) 1.0026(3) 0.141(3) Uani 1 1 d .
H19A H 0.6325 1.0207 0.9964 0.211 Uiso 1 1 calc R
H19B H 0.5953 0.9841 1.0290 0.211 Uiso 1 1 calc R
H19C H 0.6127 0.9704 0.9677 0.211 Uiso 1 1 calc R
C20 C 0.6651(2) 0.7429(2) 0.9792(3) 0.0804(18) Uani 1 1 d .
C21 C 0.6705(2) 0.7065(2) 0.9355(3) 0.096(2) Uani 1 1 d .
C22 C 0.6657(3) 0.6555(3) 0.9523(5) 0.128(3) Uani 1 1 d .
H22 H 0.6689 0.6296 0.9256 0.154 Uiso 1 1 calc R
C23 C 0.6562(3) 0.6428(3) 1.0075(5) 0.143(4) Uani 1 1 d .
H23 H 0.6531 0.6086 1.0178 0.172 Uiso 1 1 calc R
C24 C 0.6513(3) 0.6799(3) 1.0472(4) 0.124(3) Uani 1 1 d .
H24 H 0.6453 0.6706 1.0844 0.148 Uiso 1 1 calc R
C25 C 0.6549(2) 0.7309(2) 1.0338(3) 0.0847(19) Uani 1 1 d .
C26 C 0.6475(3) 0.7711(3) 1.0783(3) 0.105(2) Uani 1 1 d .
H26 H 0.6657 0.8018 1.0661 0.126 Uiso 1 1 calc R
C27 C 0.5905(3) 0.7845(3) 1.0820(4) 0.168(4) Uani 1 1 d .
H27A H 0.5811 0.8050 1.0501 0.252 Uiso 1 1 calc R
H27B H 0.5842 0.8033 1.1160 0.252 Uiso 1 1 calc R
H27C H 0.5706 0.7536 1.0821 0.252 Uiso 1 1 calc R
C28 C 0.6678(3) 0.7565(3) 1.1365(3) 0.151(3) Uani 1 1 d .
H28A H 0.6451 0.7322 1.1537 0.227 Uiso 1 1 calc R
H28B H 0.6700 0.7865 1.1596 0.227 Uiso 1 1 calc R
H28C H 0.7012 0.7415 1.1327 0.227 Uiso 1 1 calc R
C29 C 0.6805(3) 0.7215(3) 0.8744(4) 0.123(3) Uani 1 1 d .
H29 H 0.6923 0.7571 0.8737 0.148 Uiso 1 1 calc R
C30 C 0.7207(3) 0.6882(4) 0.8451(4) 0.182(5) Uani 1 1 d .
H30A H 0.7108 0.6529 0.8476 0.273 Uiso 1 1 calc R
H30B H 0.7532 0.6930 0.8630 0.273 Uiso 1 1 calc R
H30C H 0.7231 0.6980 0.8062 0.273 Uiso 1 1 calc R
C31 C 0.6311(4) 0.7180(3) 0.8408(4) 0.155(3) Uani 1 1 d .
H31A H 0.6175 0.6840 0.8437 0.233 Uiso 1 1 calc R
H31B H 0.6379 0.7258 0.8020 0.233 Uiso 1 1 calc R
H31C H 0.6067 0.7420 0.8555 0.233 Uiso 1 1 calc R
C32 C 0.8882(2) 0.8051(2) 1.0099(3) 0.0779(16) Uani 1 1 d .
C33 C 0.8913(3) 0.8579(3) 1.0188(3) 0.092(2) Uani 1 1 d .
H33 H 0.8703 0.8732 1.0456 0.111 Uiso 1 1 calc R
C34 C 0.9244(3) 0.8871(3) 0.9889(4) 0.132(3) Uani 1 1 d .
H34 H 0.9255 0.9223 0.9948 0.158 Uiso 1 1 calc R
C35 C 0.9563(3) 0.8648(4) 0.9498(4) 0.138(3) Uani 1 1 d .
H35 H 0.9783 0.8852 0.9288 0.166 Uiso 1 1 calc R
C36 C 0.9561(3) 0.8137(4) 0.9417(4) 0.136(3) Uani 1 1 d .
H36 H 0.9789 0.7987 0.9166 0.164 Uiso 1 1 calc R
C37 C 0.9214(3) 0.7837(3) 0.9712(3) 0.108(2) Uani 1 1 d .
H37 H 0.9204 0.7486 0.9649 0.130 Uiso 1 1 calc R
C38 C 0.8659(2) 0.7641(2) 1.1033(3) 0.0734(16) Uani 1 1 d .
C39 C 0.8308(3) 0.7665(2) 1.1471(3) 0.0896(19) Uani 1 1 d .
H39 H 0.7975 0.7771 1.1395 0.107 Uiso 1 1 calc R
C40 C 0.8441(3) 0.7534(3) 1.2017(3) 0.108(2) Uani 1 1 d .
H40 H 0.8197 0.7553 1.2302 0.130 Uiso 1 1 calc R
C41 C 0.8926(4) 0.7377(3) 1.2139(4) 0.119(3) Uani 1 1 d .
H41 H 0.9016 0.7289 1.2506 0.143 Uiso 1 1 calc R
C42 C 0.9269(3) 0.7351(3) 1.1728(4) 0.111(3) Uani 1 1 d .
H42 H 0.9598 0.7238 1.1810 0.133 Uiso 1 1 calc R
C43 C 0.9151(2) 0.7488(2) 1.1174(3) 0.099(2) Uani 1 1 d .
H43 H 0.9404 0.7477 1.0898 0.118 Uiso 1 1 calc R

loop_
_atom_site_aniso_label
_atom_site_aniso_U_11
_atom_site_aniso_U_22
_atom_site_aniso_U_33
_atom_site_aniso_U_23
_atom_site_aniso_U_13
_atom_site_aniso_U_12
Pd 0.0717(3) 0.0580(3) 0.0625(3) 0.0008(2) -0.0030(2) 0.0023(2)
Cl1 0.1058(12) 0.0791(10) 0.0788(10) -0.0138(8) -0.0150(9) 0.0204(9)
Cl2 0.168(2) 0.0735(13) 0.256(3) -0.0004(16) 0.022(2) 0.0319(13)
N1 0.075(3) 0.056(3) 0.070(3) 0.004(2) -0.007(2) -0.007(2)
N2 0.070(3) 0.056(3) 0.079(3) -0.002(2) -0.002(2) 0.000(2)
C1 0.072(4) 0.087(4) 0.084(4) -0.011(4) 0.000(3) -0.004(3)
C2 0.067(4) 0.067(4) 0.076(4) -0.005(3) -0.006(3) 0.006(3)
C3 0.108(5) 0.057(4) 0.102(5) -0.001(3) -0.023(4) 0.004(3)
C4 0.069(4) 0.062(4) 0.082(4) 0.002(3) 0.001(3) 0.001(3)
C5 0.082(4) 0.043(3) 0.058(3) 0.000(2) -0.008(3) -0.004(3)
C6 0.074(4) 0.076(4) 0.087(4) 0.005(3) -0.026(3) 0.003(3)
C7 0.070(4) 0.065(4) 0.109(5) -0.007(4) -0.003(4) -0.001(3)
C8 0.088(5) 0.070(4) 0.082(5) 0.028(4) -0.031(4) -0.018(4)
C9 0.117(6) 0.057(4) 0.105(6) 0.006(4) -0.045(5) -0.006(4)
C10 0.167(9) 0.072(5) 0.183(10) 0.016(6) -0.077(8) -0.016(6)
C11 0.159(9) 0.101(7) 0.182(11) 0.050(7) -0.084(8) -0.075(7)
C12 0.139(7) 0.121(7) 0.146(8) 0.060(6) -0.053(6) -0.051(7)
C13 0.111(6) 0.085(5) 0.094(6) 0.035(4) -0.041(5) -0.024(5)
C14 0.107(6) 0.134(7) 0.095(6) 0.043(5) 0.012(5) -0.015(5)
C15 0.193(10) 0.236(12) 0.108(7) -0.013(7) -0.042(7) 0.025(8)
C16 0.141(9) 0.253(13) 0.148(9) 0.029(8) 0.013(7) -0.002(8)
C17 0.150(7) 0.068(4) 0.103(6) -0.014(4) -0.038(5) 0.011(5)
C18 0.199(9) 0.129(7) 0.123(7) -0.055(5) -0.065(6) 0.062(6)
C19 0.149(8) 0.108(6) 0.164(8) -0.014(5) -0.065(6) 0.025(5)
C20 0.065(4) 0.051(3) 0.125(6) -0.005(4) 0.005(4) -0.004(3)
C21 0.090(5) 0.068(4) 0.129(6) -0.020(4) 0.012(4) -0.018(4)
C22 0.108(6) 0.062(5) 0.215(10) -0.035(6) 0.023(6) -0.021(4)
C23 0.107(6) 0.080(6) 0.242(13) 0.034(7) 0.034(7) -0.016(5)
C24 0.103(6) 0.080(5) 0.188(9) 0.024(6) 0.029(6) -0.002(5)
C25 0.084(4) 0.071(4) 0.099(5) 0.014(4) 0.019(4) -0.007(3)
C26 0.121(6) 0.094(5) 0.101(6) 0.009(4) 0.041(5) -0.005(4)
C27 0.155(9) 0.174(9) 0.176(9) -0.001(7) 0.051(7) 0.054(7)
C28 0.166(8) 0.186(9) 0.103(6) 0.025(6) 0.007(6) -0.013(7)
C29 0.117(6) 0.104(6) 0.148(8) -0.063(6) 0.020(6) -0.024(5)
C30 0.141(8) 0.228(11) 0.177(9) -0.126(8) 0.029(7) -0.013(7)
C31 0.171(9) 0.146(8) 0.149(8) -0.031(6) -0.014(7) -0.016(7)
C32 0.072(4) 0.082(4) 0.079(4) -0.002(4) 0.001(3) -0.006(3)
C33 0.110(5) 0.082(5) 0.084(5) -0.009(4) 0.018(4) -0.030(4)
C34 0.150(8) 0.118(7) 0.127(7) -0.016(6) 0.042(6) -0.044(6)
C35 0.132(7) 0.148(8) 0.134(8) -0.002(7) 0.033(6) -0.058(7)
C36 0.106(6) 0.154(8) 0.149(8) -0.018(7) 0.057(6) -0.014(6)
C37 0.092(5) 0.113(6) 0.120(6) -0.021(5) 0.026(5) -0.002(4)
C38 0.078(4) 0.061(4) 0.081(4) 0.000(3) -0.012(4) 0.003(3)
C39 0.098(5) 0.089(5) 0.082(5) 0.015(4) 0.002(4) 0.016(4)
C40 0.119(6) 0.122(6) 0.083(5) 0.026(4) -0.010(5) 0.023(5)
C41 0.143(8) 0.111(6) 0.104(7) 0.013(5) -0.015(6) 0.009(6)
C42 0.108(6) 0.103(6) 0.121(7) 0.014(5) -0.052(5) 0.018(5)
C43 0.078(5) 0.093(5) 0.125(6) -0.005(4) -0.007(4) 0.010(4)

loop_
_atom_type_symbol
_atom_type_description
_atom_type_scat_dispersion_real
_atom_type_scat_dispersion_imag
_atom_type_scat_source
C C 0.0033 0.0016 'International Tables Vol C Tables 4.2.6.8 and 6.1.1.4'
H H 0.0000 0.0000 'International Tables Vol C Tables 4.2.6.8 and 6.1.1.4'
N N 0.0061 0.0033 'International Tables Vol C Tables 4.2.6.8 and 6.1.1.4'
Cl Cl 0.1484 0.1585 'International Tables Vol C Tables 4.2.6.8 and 6.1.1.4'
Pd Pd -0.9988 1.0072 'International Tables Vol C Tables 4.2.6.8 and 6.1.1.4'

loop_
_geom_angle_atom_site_label_1
_geom_angle_atom_site_label_2
_geom_angle_atom_site_label_3
_geom_angle
C5 Pd C1 98.0(2)
C5 Pd C2 131.9(2)
C1 Pd C2 39.4(2)
C5 Pd C4 166.2(2)
C1 Pd C4 68.5(2)
C2 Pd C4 37.43(19)
C5 Pd Cl1 93.63(14)
C1 Pd Cl1 168.08(17)
C2 Pd Cl1 130.83(17)
C4 Pd Cl1 99.71(15)
C5 N1 C6 112.6(5)
C5 N1 C8 125.5(5)
C6 N1 C8 121.8(5)
C5 N2 C7 111.4(5)
C5 N2 C20 124.6(5)
C7 N2 C20 123.9(5)
C2 C1 Pd 71.6(3)
C2 C1 H1A 116.4
Pd C1 H1A 116.4
C2 C1 H1B 116.4
Pd C1 H1B 116.4
H1A C1 H1B 113.4
C4 C2 C1 120.2(5)
C4 C2 C3 121.5(5)
C1 C2 C3 117.5(5)
C4 C2 Pd 77.1(3)
C1 C2 Pd 69.0(3)
C3 C2 Pd 116.2(4)
C2 C3 Cl2 109.5(4)
C2 C3 H3A 109.8
Cl2 C3 H3A 109.8
C2 C3 H3B 109.8
Cl2 C3 H3B 109.8
H3A C3 H3B 108.2
C2 C4 C32 119.2(5)
C2 C4 C38 121.2(5)
C32 C4 C38 115.1(5)
C2 C4 Pd 65.5(3)
C32 C4 Pd 101.6(4)
C38 C4 Pd 123.0(4)
N1 C5 N2 102.7(4)
N1 C5 Pd 130.5(4)
N2 C5 Pd 126.8(4)
C7 C6 N1 106.4(5)
C7 C6 H6 126.8
N1 C6 H6 126.8
C6 C7 N2 106.9(5)
C6 C7 H7 126.6
N2 C7 H7 126.6
C13 C8 C9 124.1(7)
C13 C8 N1 118.1(6)
C9 C8 N1 117.9(7)
C10 C9 C8 115.4(9)
C10 C9 C17 121.6(8)
C8 C9 C17 123.0(6)
C9 C10 C11 121.4(10)
C9 C10 H10 119.3
C11 C10 H10 119.3
C12 C11 C10 121.7(9)
C12 C11 H11 119.1
C10 C11 H11 119.1
C13 C12 C11 119.7(10)
C13 C12 H12 120.2
C11 C12 H12 120.2
C12 C13 C8 117.7(8)
C12 C13 C14 119.5(9)
C8 C13 C14 122.5(6)
C15 C14 C13 112.3(7)
C15 C14 C16 109.3(7)
C13 C14 C16 115.7(8)
C15 C14 H14 106.3
C13 C14 H14 106.3
C16 C14 H14 106.3
C14 C15 H15A 109.5
C14 C15 H15B 109.5
H15A C15 H15B 109.5
C14 C15 H15C 109.5
H15A C15 H15C 109.5
H15B C15 H15C 109.5
C14 C16 H16A 109.5
C14 C16 H16B 109.5
H16A C16 H16B 109.5
C14 C16 H16C 109.5
H16A C16 H16C 109.5
H16B C16 H16C 109.5
C9 C17 C18 111.9(7)
C9 C17 C19 111.9(7)
C18 C17 C19 109.1(6)
C9 C17 H17 107.9
C18 C17 H17 107.9
C19 C17 H17 107.9
C17 C18 H18A 109.5
C17 C18 H18B 109.5
H18A C18 H18B 109.5
C17 C18 H18C 109.5
H18A C18 H18C 109.5
H18B C18 H18C 109.5
C17 C19 H19A 109.5
C17 C19 H19B 109.5
H19A C19 H19B 109.5
C17 C19 H19C 109.5
H19A C19 H19C 109.5
H19B C19 H19C 109.5
C25 C20 C21 124.2(6)
C25 C20 N2 119.3(6)
C21 C20 N2 116.4(6)
C22 C21 C20 115.1(8)
C22 C21 C29 122.2(7)
C20 C21 C29 122.7(6)
C23 C22 C21 121.3(8)
C23 C22 H22 119.4
C21 C22 H22 119.4
C24 C23 C22 120.4(9)
C24 C23 H23 119.8
C22 C23 H23 119.8
C23 C24 C25 121.7(9)
C23 C24 H24 119.1
C25 C24 H24 119.1
C20 C25 C24 117.3(7)
C20 C25 C26 122.3(6)
C24 C25 C26 120.4(7)
C25 C26 C28 114.6(6)
C25 C26 C27 109.0(7)
C28 C26 C27 110.2(6)
C25 C26 H26 107.6
C28 C26 H26 107.6
C27 C26 H26 107.6
C26 C27 H27A 109.5
C26 C27 H27B 109.5
H27A C27 H27B 109.5
C26 C27 H27C 109.5
H27A C27 H27C 109.5
H27B C27 H27C 109.5
C26 C28 H28A 109.5
C26 C28 H28B 109.5
H28A C28 H28B 109.5
C26 C28 H28C 109.5
H28A C28 H28C 109.5
H28B C28 H28C 109.5
C31 C29 C21 109.8(7)
C31 C29 C30 108.0(7)
C21 C29 C30 113.8(8)
C31 C29 H29 108.4
C21 C29 H29 108.4
C30 C29 H29 108.4
C29 C30 H30A 109.5
C29 C30 H30B 109.5
H30A C30 H30B 109.5
C29 C30 H30C 109.5
H30A C30 H30C 109.5
H30B C30 H30C 109.5
C29 C31 H31A 109.5
C29 C31 H31B 109.5
H31A C31 H31B 109.5
C29 C31 H31C 109.5
H31A C31 H31C 109.5
H31B C31 H31C 109.5
C37 C32 C33 117.7(6)
C37 C32 C4 121.2(6)
C33 C32 C4 121.1(6)
C34 C33 C32 120.9(7)
C34 C33 H33 119.5
C32 C33 H33 119.5
C33 C34 C35 120.2(8)
C33 C34 H34 119.9
C35 C34 H34 119.9
C36 C35 C34 120.8(8)
C36 C35 H35 119.6
C34 C35 H35 119.6
C35 C36 C37 119.3(8)
C35 C36 H36 120.4
C37 C36 H36 120.4
C32 C37 C36 121.1(7)
C32 C37 H37 119.5
C36 C37 H37 119.5
C43 C38 C39 116.5(6)
C43 C38 C4 120.3(6)
C39 C38 C4 123.0(6)
C40 C39 C38 121.6(7)
C40 C39 H39 119.2
C38 C39 H39 119.2
C41 C40 C39 120.4(8)
C41 C40 H40 119.8
C39 C40 H40 119.8
C42 C41 C40 119.1(8)
C42 C41 H41 120.5
C40 C41 H41 120.5
C41 C42 C43 122.1(8)
C41 C42 H42 118.9
C43 C42 H42 118.9
C38 C43 C42 120.3(7)
C38 C43 H43 119.9
C42 C43 H43 119.9

loop_
_geom_bond_atom_site_label_1
_geom_bond_atom_site_label_2
_geom_bond_distance
Pd C5 2.028(5)
Pd C1 2.074(5)
Pd C2 2.107(5)
Pd C4 2.257(6)
Pd Cl1 2.3560(15)
Cl2 C3 1.757(6)
N1 C5 1.346(6)
N1 C6 1.381(6)
N1 C8 1.432(7)
N2 C5 1.364(6)
N2 C7 1.388(6)
N2 C20 1.459(7)
C1 C2 1.410(7)
C1 H1A 0.9700
C1 H1B 0.9700
C2 C4 1.407(7)
C2 C3 1.514(8)
C3 H3A 0.9700
C3 H3B 0.9700
C4 C32 1.496(8)
C4 C38 1.503(8)
C6 C7 1.323(7)
C6 H6 0.9300
C7 H7 0.9300
C8 C13 1.407(9)
C8 C9 1.409(9)
C9 C10 1.382(10)
C9 C17 1.495(10)
C10 C11 1.390(13)
C10 H10 0.9300
C11 C12 1.380(13)
C11 H11 0.9300
C12 C13 1.374(9)
C12 H12 0.9300
C13 C14 1.506(10)
C14 C15 1.501(9)
C14 C16 1.513(10)
C14 H14 0.9800
C15 H15A 0.9600
C15 H15B 0.9600
C15 H15C 0.9600
C16 H16A 0.9600
C16 H16B 0.9600
C16 H16C 0.9600
C17 C18 1.525(8)
C17 C19 1.546(9)
C17 H17 0.9800
C18 H18A 0.9600
C18 H18B 0.9600
C18 H18C 0.9600
C19 H19A 0.9600
C19 H19B 0.9600
C19 H19C 0.9600
C20 C25 1.361(8)
C20 C21 1.415(8)
C21 C22 1.397(9)
C21 C29 1.526(10)
C22 C23 1.375(12)
C22 H22 0.9300
C23 C24 1.359(11)
C23 H23 0.9300
C24 C25 1.372(9)
C24 H24 0.9300
C25 C26 1.503(8)
C26 C28 1.529(9)
C26 C27 1.531(9)
C26 H26 0.9800
C27 H27A 0.9600
C27 H27B 0.9600
C27 H27C 0.9600
C28 H28A 0.9600
C28 H28B 0.9600
C28 H28C 0.9600
C29 C31 1.521(10)
C29 C30 1.531(9)
C29 H29 0.9800
C30 H30A 0.9600
C30 H30B 0.9600
C30 H30C 0.9600
C31 H31A 0.9600
C31 H31B 0.9600
C31 H31C 0.9600
C32 C37 1.383(8)
C32 C33 1.398(8)
C33 C34 1.354(9)
C33 H33 0.9300
C34 C35 1.377(10)
C34 H34 0.9300
C35 C36 1.351(10)
C35 H35 0.9300
C36 C37 1.389(10)
C36 H36 0.9300
C37 H37 0.9300
C38 C43 1.388(7)
C38 C39 1.388(8)
C39 C40 1.386(8)
C39 H39 0.9300
C40 C41 1.366(9)
C40 H40 0.9300
C41 C42 1.328(10)
C41 H41 0.9300
C42 C43 1.398(9)
C42 H42 0.9300
C43 H43 0.9300

loop_
_geom_torsion_atom_site_label_1
_geom_torsion_atom_site_label_2
_geom_torsion_atom_site_label_3
_geom_torsion_atom_site_label_4
_geom_torsion
C5 Pd C1 C2 -153.0(3)
C4 Pd C1 C2 30.1(3)
Cl1 Pd C1 C2 38.8(10)
Pd C1 C2 C4 -60.0(5)
Pd C1 C2 C3 109.5(5)
C5 Pd C2 C4 166.9(3)
C1 Pd C2 C4 129.8(5)
Cl1 Pd C2 C4 -40.3(4)
C5 Pd C2 C1 37.1(5)
C4 Pd C2 C1 -129.8(5)
Cl1 Pd C2 C1 -170.1(3)
C5 Pd C2 C3 -74.1(5)
C1 Pd C2 C3 -111.2(6)
C4 Pd C2 C3 119.0(6)
Cl1 Pd C2 C3 78.6(5)
C4 C2 C3 Cl2 -98.7(6)
C1 C2 C3 Cl2 91.9(6)
Pd C2 C3 Cl2 170.8(3)
C1 C2 C4 C32 -33.9(8)
C3 C2 C4 C32 157.1(5)
Pd C2 C4 C32 -89.9(5)
C1 C2 C4 C38 171.1(5)
C3 C2 C4 C38 2.1(8)
Pd C2 C4 C38 115.1(5)
C1 C2 C4 Pd 56.1(5)
C3 C2 C4 Pd -113.0(5)
C5 Pd C4 C2 -44.8(10)
C1 Pd C4 C2 -31.6(3)
Cl1 Pd C4 C2 150.2(3)
C5 Pd C4 C32 72.2(10)
C1 Pd C4 C32 85.3(4)
C2 Pd C4 C32 116.9(5)
Cl1 Pd C4 C32 -92.8(4)
C5 Pd C4 C38 -157.3(7)
C1 Pd C4 C38 -144.2(5)
C2 Pd C4 C38 -112.6(6)
Cl1 Pd C4 C38 37.7(4)
C6 N1 C5 N2 -0.3(6)
C8 N1 C5 N2 -177.1(5)
C6 N1 C5 Pd -178.6(4)
C8 N1 C5 Pd 4.6(8)
C7 N2 C5 N1 0.0(6)
C20 N2 C5 N1 -178.1(5)
C7 N2 C5 Pd 178.4(4)
C20 N2 C5 Pd 0.2(8)
C1 Pd C5 N1 -119.2(5)
C2 Pd C5 N1 -142.0(4)
C4 Pd C5 N1 -106.8(9)
Cl1 Pd C5 N1 58.4(5)
C1 Pd C5 N2 62.9(5)
C2 Pd C5 N2 40.1(6)
C4 Pd C5 N2 75.2(10)
Cl1 Pd C5 N2 -119.6(4)
C5 N1 C6 C7 0.4(7)
C8 N1 C6 C7 177.3(6)
N1 C6 C7 N2 -0.3(6)
C5 N2 C7 C6 0.2(7)
C20 N2 C7 C6 178.4(5)
C5 N1 C8 C13 71.2(7)
C6 N1 C8 C13 -105.3(7)
C5 N1 C8 C9 -109.6(7)
C6 N1 C8 C9 73.9(7)
C13 C8 C9 C10 1.9(9)
N1 C8 C9 C10 -177.3(6)
C13 C8 C9 C17 179.7(6)
N1 C8 C9 C17 0.5(9)
C8 C9 C10 C11 -2.0(11)
C17 C9 C10 C11 -179.9(8)
C9 C10 C11 C12 1.9(15)
C10 C11 C12 C13 -1.3(14)
C11 C12 C13 C8 1.0(11)
C11 C12 C13 C14 174.5(7)
C9 C8 C13 C12 -1.4(9)
N1 C8 C13 C12 177.8(5)
C9 C8 C13 C14 -174.7(6)
N1 C8 C13 C14 4.5(9)
C12 C13 C14 C15 -88.1(9)
C8 C13 C14 C15 85.1(8)
C12 C13 C14 C16 38.3(9)
C8 C13 C14 C16 -148.5(7)
C10 C9 C17 C18 -46.4(9)
C8 C9 C17 C18 135.9(6)
C10 C9 C17 C19 76.3(8)
C8 C9 C17 C19 -101.4(7)
C5 N2 C20 C25 75.2(7)
C7 N2 C20 C25 -102.8(7)
C5 N2 C20 C21 -106.1(7)
C7 N2 C20 C21 75.9(7)
C25 C20 C21 C22 -1.2(10)
N2 C20 C21 C22 -179.8(5)
C25 C20 C21 C29 178.2(7)
N2 C20 C21 C29 -0.4(9)
C20 C21 C22 C23 0.1(11)
C29 C21 C22 C23 -179.3(8)
C21 C22 C23 C24 0.0(14)
C22 C23 C24 C25 0.9(14)
C21 C20 C25 C24 2.0(10)
N2 C20 C25 C24 -179.4(6)
C21 C20 C25 C26 -177.7(6)
N2 C20 C25 C26 0.9(9)
C23 C24 C25 C20 -1.9(11)
C23 C24 C25 C26 177.8(8)
C20 C25 C26 C28 -144.8(7)
C24 C25 C26 C28 35.5(10)
C20 C25 C26 C27 91.2(8)
C24 C25 C26 C27 -88.5(8)
C22 C21 C29 C31 77.9(9)
C20 C21 C29 C31 -101.4(7)
C22 C21 C29 C30 -43.2(10)
C20 C21 C29 C30 137.5(7)
C2 C4 C32 C37 -51.6(8)
C38 C4 C32 C37 104.9(7)
Pd C4 C32 C37 -119.9(6)
C2 C4 C32 C33 130.8(6)
C38 C4 C32 C33 -72.7(7)
Pd C4 C32 C33 62.5(6)
C37 C32 C33 C34 2.4(10)
C4 C32 C33 C34 -179.9(7)
C32 C33 C34 C35 -1.2(13)
C33 C34 C35 C36 -1.6(15)
C34 C35 C36 C37 3.1(15)
C33 C32 C37 C36 -0.9(11)
C4 C32 C37 C36 -178.6(7)
C35 C36 C37 C32 -1.9(13)
C2 C4 C38 C43 107.3(7)
C32 C4 C38 C43 -48.6(7)
Pd C4 C38 C43 -173.3(4)
C2 C4 C38 C39 -66.9(8)
C32 C4 C38 C39 137.2(6)
Pd C4 C38 C39 12.5(8)
C43 C38 C39 C40 -1.0(9)
C4 C38 C39 C40 173.4(6)
C38 C39 C40 C41 0.0(11)
C39 C40 C41 C42 -0.1(12)
C40 C41 C42 C43 1.2(13)
C39 C38 C43 C42 2.0(9)
C4 C38 C43 C42 -172.6(6)
C41 C42 C43 C38 -2.2(11)
